data_7047103
loop_
_publ_author_name
'Pasi\'nska, K'
'Piecha-Bisiorek, A'
'Kinzhybalo, V.'
'Ci\.zman, A'
'G\;agor, A'
'Pietraszko, A.'

_publ_section_title
;
 A paraelectric-ferroelectric phase transition of an organically templated
 zinc oxalate coordination polymer.
;
_journal_issue 33
_journal_name_full 'Dalton transactions (Cambridge, England : 2003)'
_journal_page_first 11308
_journal_page_last 11312
_journal_paper_doi 10.1039/c8dt02859a
_journal_volume 47
_journal_year 2018
_chemical_formula_moiety 'C4 O8 Zn, C6 H14 N2'
_chemical_formula_sum 'C10 H14 N2 O8 Zn'
_chemical_formula_weight 355.60
_space_group_crystal_system monoclinic
_space_group_IT_number 14
_space_group_name_Hall '-P 2yn'
_space_group_name_H-M_alt 'P 1 21/n 1'
_symmetry_space_group_name_Hall '-P 2yn'
_symmetry_space_group_name_H-M 'P 1 21/n 1'
_atom_sites_solution_hydrogens geom
_atom_sites_solution_primary direct
_audit_creation_date 2017-07-30
_audit_creation_method
;
Olex2 1.2
(compiled 2017.07.20 svn.r3457 for OlexSys, GUI svn.r5370)
;
_audit_update_record
;
2017-10-27 deposited with the CCDC.
2018-07-23 downloaded from the CCDC.
;
_cell_angle_alpha 90
_cell_angle_beta 93.32(3)
_cell_angle_gamma 90
_cell_formula_units_Z 4
_cell_length_a 7.638(3)
_cell_length_b 17.163(5)
_cell_length_c 9.524(3)
_cell_measurement_reflns_used 1327
_cell_measurement_temperature 300.0(2)
_cell_measurement_theta_max 20.7620
_cell_measurement_theta_min 2.4150
_cell_volume 1246.4(7)
_computing_cell_refinement 'CrysAlisPro 1.171.38.34a (Rigaku OD, 2015)'
_computing_data_collection 'CrysAlisPro 1.171.38.34a (Rigaku OD, 2015)'
_computing_data_reduction 'CrysAlisPro 1.171.38.34a (Rigaku OD, 2015)'
_computing_molecular_graphics 'Olex2 (Dolomanov et al., 2009)'
_computing_publication_material 'Olex2 (Dolomanov et al., 2009)'
_computing_structure_refinement 'ShelXL (Sheldrick, 2015)'
_computing_structure_solution 'ShelXS (Sheldrick, 2008)'
_diffrn_ambient_environment air
_diffrn_ambient_temperature 300.0(2)
_diffrn_detector 'CCD plate'
_diffrn_detector_area_resol_mean 10.6249
_diffrn_detector_type Atlas
_diffrn_measured_fraction_theta_full 1.000
_diffrn_measured_fraction_theta_max 1.000
_diffrn_measurement_details
;
List of Runs (angles in degrees, time in seconds):

  # Type    Start    End  Width  t~exp~   \w     \q     \k     \f   Frames
#--------------------------------------------------------------------------
  1  \w    -64.00  43.00   1.00    9.17    --   12.31 -57.00  90.00  107
  2  \w    -69.00  47.00   1.00    9.17    --   12.31 -77.00  30.00  116
  3  \w    -25.00  30.00   1.00    9.17    --  -13.41 -99.00 -90.00   55
  4  \w     35.00  76.00   1.00    9.17    --   12.31 178.00 -30.00   41
;
_diffrn_measurement_device 'four-circle diffractometer'
_diffrn_measurement_device_type 'Xcalibur, Atlas'
_diffrn_measurement_method '\w scans'
_diffrn_orient_matrix_type 'CrysAlisPro convention (1999,Acta A55,543-557)'
_diffrn_orient_matrix_UB_11 -0.0751594000
_diffrn_orient_matrix_UB_12 0.0241426000
_diffrn_orient_matrix_UB_13 -0.0088438000
_diffrn_orient_matrix_UB_21 0.0546840000
_diffrn_orient_matrix_UB_22 0.0334282000
_diffrn_orient_matrix_UB_23 -0.0000984000
_diffrn_orient_matrix_UB_31 0.0034654000
_diffrn_orient_matrix_UB_32 -0.0029237000
_diffrn_orient_matrix_UB_33 -0.0740727000
_diffrn_radiation_monochromator graphite
_diffrn_radiation_probe x-ray
_diffrn_radiation_type MoK\a
_diffrn_radiation_wavelength 0.71073
_diffrn_reflns_av_R_equivalents 0.0797
_diffrn_reflns_av_unetI/netI 0.1167
_diffrn_reflns_Laue_measured_fraction_full 1.000
_diffrn_reflns_Laue_measured_fraction_max 1.000
_diffrn_reflns_limit_h_max 9
_diffrn_reflns_limit_h_min -9
_diffrn_reflns_limit_k_max 21
_diffrn_reflns_limit_k_min -21
_diffrn_reflns_limit_l_max 11
_diffrn_reflns_limit_l_min -11
_diffrn_reflns_number 8700
_diffrn_reflns_point_group_measured_fraction_full 1.000
_diffrn_reflns_point_group_measured_fraction_max 1.000
_diffrn_reflns_theta_full 25.999
_diffrn_reflns_theta_max 25.999
_diffrn_reflns_theta_min 2.449
_diffrn_source 'fine-focus sealed X-ray tube'
_diffrn_source_type 'Enhance (Mo) X-ray Source'
_exptl_absorpt_coefficient_mu 2.016
_exptl_absorpt_correction_T_max 0.800
_exptl_absorpt_correction_T_min 0.653
_exptl_absorpt_correction_type analytical
_exptl_absorpt_process_details
;
CrysAlisPro 1.171.38.34a (Rigaku Oxford Diffraction, 2015)
Analytical numeric absorption correction using a multifaceted crystal
            model based on expressions derived by R.C. Clark & J.S. Reid.
(Clark, R. C. & Reid, J. S. (1995). Acta Cryst. A51, 887-897)
Empirical absorption correction using spherical harmonics,
 implemented in SCALE3 ABSPACK scaling algorithm.
;
_exptl_crystal_colour colourless
_exptl_crystal_density_diffrn 1.895
_exptl_crystal_description 'needle '
_exptl_crystal_F_000 728
_exptl_crystal_size_max 0.296
_exptl_crystal_size_mid 0.182
_exptl_crystal_size_min 0.139
_refine_diff_density_max 0.554
_refine_diff_density_min -0.581
_refine_diff_density_rms 0.102
_refine_ls_extinction_method none
_refine_ls_goodness_of_fit_ref 0.975
_refine_ls_hydrogen_treatment constr
_refine_ls_matrix_type full
_refine_ls_number_parameters 190
_refine_ls_number_reflns 2454
_refine_ls_number_restraints 0
_refine_ls_restrained_S_all 0.975
_refine_ls_R_factor_all 0.1556
_refine_ls_R_factor_gt 0.0615
_refine_ls_shift/su_max 0.001
_refine_ls_shift/su_mean 0.000
_refine_ls_structure_factor_coef Fsqd
_refine_ls_weighting_details 'w=1/[\s^2^(Fo^2^)+(0.0590P)^2^] where P=(Fo^2^+2Fc^2^)/3'
_refine_ls_weighting_scheme calc
_refine_ls_wR_factor_gt 0.1193
_refine_ls_wR_factor_ref 0.1423
_reflns_Friedel_coverage 0.000
_reflns_number_gt 1242
_reflns_number_total 2454
_reflns_threshold_expression 'I > 2\s(I)'
_cod_data_source_file c8dt02859a2.cif
_cod_data_source_block DZnO_300K
_cod_depositor_comments 'Adding full bibliography for 7047095--7047114.cif.'
_cod_database_code 7047103
_shelx_shelxl_version_number 2014/7
_chemical_oxdiff_formula 'C10 H14 N2 O8 Zn1 '
_shelx_space_group_comment
;
The symmetry employed for this shelxl refinement is uniquely defined
by the following loop, which should always be used as a source of
symmetry information in preference to the above space-group names.
They are only intended as comments.
;
_reflns_odcompleteness_completeness 99.96
_reflns_odcompleteness_iscentric 1
_reflns_odcompleteness_theta 26.32
_olex2_refinement_description
;
1. Fixed Uiso
 At 1.2 times of:
  All C(H,H) groups, All N(H) groups
2.a Ternary CH refined with riding coordinates:
 N1(H1), N2(H2)
2.b Secondary CH2 refined with riding coordinates:
 C5(H5A,H5B), C6(H6A,H6B), C7(H7A,H7B), C8(H8A,H8B), C9(H9A,H9B), C10(H10A,H10B)
;
_olex2_date_sample_data_collection 2016-01-25
_olex2_submission_special_instructions 'No special instructions were received'
_oxdiff_exptl_absorpt_empirical_details
;
Empirical correction (ABSPACK) includes:
- Absorption correction using spherical harmonics
- Frame scaling
;
_oxdiff_exptl_absorpt_empirical_full_max 1.850
_oxdiff_exptl_absorpt_empirical_full_min 0.408

loop_
_space_group_symop_operation_xyz
'x, y, z'
'-x+1/2, y+1/2, -z+1/2'
'-x, -y, -z'
'x-1/2, -y-1/2, z-1/2'

loop_
_atom_site_label
_atom_site_type_symbol
_atom_site_fract_x
_atom_site_fract_y
_atom_site_fract_z
_atom_site_U_iso_or_equiv
_atom_site_adp_type
_atom_site_occupancy
_atom_site_site_symmetry_order
_atom_site_calc_flag
_atom_site_refinement_flags_posn
Zn1 Zn 0.15007(10) 0.54810(4) 0.76077(7) 0.0446(3) Uani 1 1 d .
O2 O 0.0505(6) 0.4482(2) 0.8504(4) 0.0562(12) Uani 1 1 d .
O1 O -0.0747(5) 0.5675(2) 0.6200(4) 0.0505(12) Uani 1 1 d .
O3 O 0.4162(6) 0.5402(3) 0.8100(4) 0.0527(12) Uani 1 1 d .
O4 O 0.2265(6) 0.6594(2) 0.7058(4) 0.0516(12) Uani 1 1 d .
O5 O -0.0895(6) 0.4096(2) 1.0386(4) 0.0487(11) Uani 1 1 d .
O6 O -0.2025(5) 0.5252(2) 0.4160(4) 0.0458(11) Uani 1 1 d .
O7 O 0.4469(7) 0.7407(3) 0.7530(6) 0.0784(16) Uani 1 1 d .
O8 O 0.6492(6) 0.6192(3) 0.8439(5) 0.0749(16) Uani 1 1 d .
C1 C -0.0784(7) 0.5267(3) 0.5101(6) 0.0388(15) Uani 1 1 d .
C2 C 0.4957(10) 0.6054(5) 0.8080(6) 0.0537(19) Uani 1 1 d .
C3 C 0.3806(10) 0.6746(4) 0.7527(6) 0.0514(18) Uani 1 1 d .
C4 C -0.0088(8) 0.4585(4) 0.9693(6) 0.0441(16) Uani 1 1 d .
C5 C -0.0626(9) 0.7534(4) 0.8998(7) 0.0570(19) Uani 1 1 d .
H5A H -0.0139 0.7048 0.8673 0.068 Uiso 1 1 calc R
H5B H -0.1066 0.7446 0.9919 0.068 Uiso 1 1 calc R
C6 C 0.0775(9) 0.8153(4) 0.9089(7) 0.063(2) Uani 1 1 d .
H6A H 0.0899 0.8358 1.0039 0.075 Uiso 1 1 calc R
H6B H 0.1891 0.7931 0.8858 0.075 Uiso 1 1 calc R
C7 C -0.1365(9) 0.9154(4) 0.8492(8) 0.068(2) Uani 1 1 d .
H7A H -0.1704 0.9564 0.7829 0.081 Uiso 1 1 calc R
H7B H -0.1190 0.9386 0.9418 0.081 Uiso 1 1 calc R
C8 C -0.2798(9) 0.8548(4) 0.8502(7) 0.0537(18) Uani 1 1 d .
H8A H -0.3198 0.8490 0.9444 0.064 Uiso 1 1 calc R
H8B H -0.3787 0.8705 0.7881 0.064 Uiso 1 1 calc R
C9 C 0.0105(10) 0.8471(4) 0.6640(6) 0.070(2) Uani 1 1 d .
H9A H 0.1183 0.8213 0.6415 0.084 Uiso 1 1 calc R
H9B H -0.0128 0.8888 0.5968 0.084 Uiso 1 1 calc R
C10 C -0.1427(9) 0.7884(4) 0.6572(6) 0.0559(19) Uani 1 1 d .
H10A H -0.2369 0.8073 0.5935 0.067 Uiso 1 1 calc R
H10B H -0.1035 0.7386 0.6226 0.067 Uiso 1 1 calc R
N1 N 0.0277(7) 0.8791(3) 0.8088(5) 0.0494(14) Uani 1 1 d .
H1 H 0.1207 0.9185 0.8133 0.059 Uiso 1 1 calc R
N2 N -0.2063(6) 0.7791(3) 0.8011(5) 0.0438(13) Uani 1 1 d .
H2 H -0.2992 0.7396 0.7983 0.053 Uiso 1 1 calc R

loop_
_atom_site_aniso_label
_atom_site_aniso_U_11
_atom_site_aniso_U_22
_atom_site_aniso_U_33
_atom_site_aniso_U_23
_atom_site_aniso_U_13
_atom_site_aniso_U_12
Zn1 0.0551(5) 0.0412(5) 0.0383(4) -0.0006(4) 0.0076(3) -0.0019(4)
O2 0.087(4) 0.046(3) 0.037(2) -0.006(2) 0.019(2) -0.013(3)
O1 0.061(3) 0.050(3) 0.040(3) -0.011(2) 0.006(2) 0.006(2)
O3 0.054(3) 0.052(3) 0.052(3) 0.005(2) 0.002(2) 0.001(2)
O4 0.065(3) 0.045(3) 0.044(3) 0.005(2) 0.001(2) -0.003(2)
O5 0.072(3) 0.031(3) 0.044(3) 0.004(2) 0.014(2) -0.009(2)
O6 0.044(3) 0.053(3) 0.040(2) -0.002(2) 0.001(2) 0.001(2)
O7 0.068(3) 0.056(3) 0.112(4) 0.002(3) 0.011(3) -0.019(3)
O8 0.051(3) 0.102(4) 0.071(3) -0.003(3) 0.001(3) -0.014(3)
C1 0.037(4) 0.040(4) 0.041(4) 0.006(3) 0.011(3) -0.005(3)
C2 0.052(5) 0.079(6) 0.031(4) -0.006(4) 0.010(3) -0.007(5)
C3 0.066(6) 0.052(5) 0.036(4) -0.012(3) 0.003(4) -0.013(4)
C4 0.052(4) 0.039(4) 0.041(4) 0.000(3) -0.002(3) -0.004(4)
C5 0.063(5) 0.050(4) 0.058(4) 0.015(3) 0.006(4) 0.011(4)
C6 0.053(5) 0.077(6) 0.056(4) 0.003(4) -0.009(4) 0.003(4)
C7 0.061(5) 0.053(5) 0.090(6) -0.013(4) 0.018(4) 0.010(4)
C8 0.053(4) 0.052(5) 0.057(4) -0.003(3) 0.011(4) 0.013(4)
C9 0.099(6) 0.072(6) 0.042(4) -0.001(4) 0.023(4) -0.006(5)
C10 0.072(5) 0.051(4) 0.045(4) -0.012(3) 0.007(4) -0.001(4)
N1 0.050(4) 0.048(3) 0.053(3) -0.008(3) 0.018(3) -0.008(3)
N2 0.043(3) 0.044(3) 0.045(3) 0.000(3) 0.004(3) -0.005(3)

loop_
_atom_type_symbol
_atom_type_description
_atom_type_scat_dispersion_real
_atom_type_scat_dispersion_imag
_atom_type_scat_source
C C 0.0033 0.0016 'International Tables Vol C Tables 4.2.6.8 and 6.1.1.4'
H H 0.0000 0.0000 'International Tables Vol C Tables 4.2.6.8 and 6.1.1.4'
N N 0.0061 0.0033 'International Tables Vol C Tables 4.2.6.8 and 6.1.1.4'
O O 0.0106 0.0060 'International Tables Vol C Tables 4.2.6.8 and 6.1.1.4'
Zn Zn 0.2839 1.4301 'International Tables Vol C Tables 4.2.6.8 and 6.1.1.4'

loop_
_exptl_crystal_face_index_h
_exptl_crystal_face_index_k
_exptl_crystal_face_index_l
_exptl_crystal_face_perp_dist
-3 -5 0 0.0606
-5 -4 -5 0.0968
0 -1 -5 0.1718
-1 0 5 0.0969
0 1 0 0.0612
-1 -5 -2 0.1105
-1 -5 0 0.0871
1 1 0 0.0723
5 -4 0 0.0939
-5 4 0 0.0672
-5 4 -3 0.1005
1 -5 0 0.0974
-2 -5 -3 0.1035
3 5 -5 0.1553

loop_
_geom_angle_atom_site_label_1
_geom_angle_atom_site_label_2
_geom_angle_atom_site_label_3
_geom_angle
_geom_angle_site_symmetry_1
_geom_angle_site_symmetry_3
O2 Zn1 O1 94.94(18) . .
O2 Zn1 O5 78.94(15) . 3_567
O2 Zn1 O6 85.91(16) . 3_566
O1 Zn1 O6 77.30(15) . 3_566
O3 Zn1 O2 103.36(18) . .
O3 Zn1 O1 153.57(17) . .
O3 Zn1 O4 80.22(18) . .
O3 Zn1 O5 94.65(16) . 3_567
O3 Zn1 O6 85.06(16) . 3_566
O4 Zn1 O2 168.11(17) . .
O4 Zn1 O1 85.77(17) . .
O4 Zn1 O5 89.52(16) . 3_567
O4 Zn1 O6 105.79(16) . 3_566
O5 Zn1 O1 107.60(16) 3_567 .
O5 Zn1 O6 164.37(16) 3_567 3_566
C4 O2 Zn1 114.4(4) . .
C1 O1 Zn1 114.4(4) . .
C2 O3 Zn1 113.8(4) . .
C3 O4 Zn1 111.9(4) . .
C4 O5 Zn1 112.7(4) . 3_567
C1 O6 Zn1 113.6(4) . 3_566
O1 C1 O6 125.5(5) . .
O1 C1 C1 117.2(7) . 3_566
O6 C1 C1 117.2(7) . 3_566
O3 C2 C3 114.6(6) . .
O8 C2 O3 128.0(7) . .
O8 C2 C3 117.4(7) . .
O4 C3 C2 117.4(6) . .
O7 C3 O4 124.2(7) . .
O7 C3 C2 118.4(6) . .
O2 C4 C4 116.3(8) . 3_567
O5 C4 O2 126.5(6) . .
O5 C4 C4 117.0(7) . 3_567
H5A C5 H5B 108.3 . .
C6 C5 H5A 109.9 . .
C6 C5 H5B 109.9 . .
N2 C5 H5A 109.9 . .
N2 C5 H5B 109.9 . .
N2 C5 C6 109.0(5) . .
C5 C6 H6A 109.9 . .
C5 C6 H6B 109.9 . .
H6A C6 H6B 108.3 . .
N1 C6 C5 109.1(5) . .
N1 C6 H6A 109.9 . .
N1 C6 H6B 109.9 . .
H7A C7 H7B 108.2 . .
C8 C7 H7A 109.7 . .
C8 C7 H7B 109.7 . .
N1 C7 H7A 109.7 . .
N1 C7 H7B 109.7 . .
N1 C7 C8 109.7(5) . .
C7 C8 H8A 110.1 . .
C7 C8 H8B 110.1 . .
H8A C8 H8B 108.4 . .
N2 C8 C7 108.1(5) . .
N2 C8 H8A 110.1 . .
N2 C8 H8B 110.1 . .
H9A C9 H9B 108.4 . .
C10 C9 H9A 110.1 . .
C10 C9 H9B 110.1 . .
N1 C9 H9A 110.1 . .
N1 C9 H9B 110.1 . .
N1 C9 C10 107.9(5) . .
C9 C10 H10A 110.0 . .
C9 C10 H10B 110.0 . .
H10A C10 H10B 108.4 . .
N2 C10 C9 108.6(5) . .
N2 C10 H10A 110.0 . .
N2 C10 H10B 110.0 . .
C6 N1 H1 108.8 . .
C7 N1 C6 109.6(5) . .
C7 N1 C9 111.7(6) . .
C7 N1 H1 108.8 . .
C9 N1 C6 109.3(5) . .
C9 N1 H1 108.8 . .
C5 N2 C8 109.9(5) . .
C5 N2 C10 110.4(5) . .
C5 N2 H2 108.9 . .
C8 N2 H2 108.9 . .
C10 N2 C8 109.9(5) . .
C10 N2 H2 108.9 . .

loop_
_geom_bond_atom_site_label_1
_geom_bond_atom_site_label_2
_geom_bond_distance
_geom_bond_site_symmetry_2
Zn1 O2 2.080(4) .
Zn1 O1 2.142(4) .
Zn1 O3 2.064(4) .
Zn1 O4 2.073(4) .
Zn1 O5 2.120(4) 3_567
Zn1 O6 2.158(4) 3_566
O2 C4 1.256(7) .
O1 C1 1.258(7) .
O3 C2 1.274(8) .
O4 C3 1.262(7) .
O5 Zn1 2.119(4) 3_567
O5 C4 1.251(7) .
O6 Zn1 2.158(4) 3_566
O6 C1 1.266(6) .
O7 C3 1.241(8) .
O8 C2 1.225(7) .
C1 C1 1.530(11) 3_566
C2 C3 1.553(10) .
C4 C4 1.543(12) 3_567
C5 H5A 0.9700 .
C5 H5B 0.9700 .
C5 C6 1.508(9) .
C5 N2 1.470(7) .
C6 H6A 0.9700 .
C6 H6B 0.9700 .
C6 N1 1.486(8) .
C7 H7A 0.9700 .
C7 H7B 0.9700 .
C7 C8 1.511(9) .
C7 N1 1.472(8) .
C8 H8A 0.9700 .
C8 H8B 0.9700 .
C8 N2 1.501(7) .
C9 H9A 0.9700 .
C9 H9B 0.9700 .
C9 C10 1.542(9) .
C9 N1 1.483(7) .
C10 H10A 0.9700 .
C10 H10B 0.9700 .
C10 N2 1.489(8) .
N1 H1 0.9800 .
N2 H2 0.9800 .

loop_
_geom_hbond_atom_site_label_D
_geom_hbond_atom_site_label_H
_geom_hbond_atom_site_label_A
_geom_hbond_distance_DH
_geom_hbond_distance_HA
_geom_hbond_distance_DA
_geom_hbond_angle_DHA
_geom_hbond_site_symmetry_A
C5 H5A O5 0.97 2.28 3.073(8) 138.2 3_567
C8 H8B O2 0.97 2.24 3.168(8) 158.6 2_456
N1 H1 O3 0.98 2.40 3.027(7) 120.9 2_556
N1 H1 O6 0.98 1.89 2.784(6) 150.7 4_676
N2 H2 O7 0.98 1.96 2.742(7) 134.8 1_455
N2 H2 O8 0.98 2.15 2.994(7) 142.9 1_455

loop_
_geom_torsion_atom_site_label_1
_geom_torsion_atom_site_label_2
_geom_torsion_atom_site_label_3
_geom_torsion_atom_site_label_4
_geom_torsion
_geom_torsion_site_symmetry_1
_geom_torsion_site_symmetry_4
Zn1 O2 C4 O5 173.0(5) . .
Zn1 O2 C4 C4 -2.3(8) . 3_567
Zn1 O1 C1 O6 175.9(4) . .
Zn1 O1 C1 C1 -2.7(8) . 3_566
Zn1 O3 C2 O8 173.3(5) . .
Zn1 O3 C2 C3 -6.7(6) . .
Zn1 O4 C3 O7 -168.5(5) . .
Zn1 O4 C3 C2 14.0(7) . .
Zn1 O5 C4 O2 176.5(5) 3_567 .
Zn1 O5 C4 C4 -8.2(8) 3_567 3_567
Zn1 O6 C1 O1 176.9(5) 3_566 .
Zn1 O6 C1 C1 -4.5(8) 3_566 3_566
O3 C2 C3 O4 -5.2(8) . .
O3 C2 C3 O7 177.1(6) . .
O8 C2 C3 O4 174.7(6) . .
O8 C2 C3 O7 -2.9(9) . .
C5 C6 N1 C7 62.7(7) . .
C5 C6 N1 C9 -59.9(7) . .
C6 C5 N2 C8 -58.7(7) . .
C6 C5 N2 C10 62.8(7) . .
C7 C8 N2 C5 62.8(7) . .
C7 C8 N2 C10 -59.0(6) . .
C8 C7 N1 C6 -58.3(7) . .
C8 C7 N1 C9 62.9(7) . .
C9 C10 N2 C5 -57.4(7) . .
C9 C10 N2 C8 64.0(7) . .
C10 C9 N1 C6 64.3(7) . .
C10 C9 N1 C7 -57.1(7) . .
N1 C7 C8 N2 -3.2(8) . .
N1 C9 C10 N2 -5.6(8) . .
N2 C5 C6 N1 -3.3(8) . .

loop_
_exptl_oxdiff_crystal_face_indexfrac_h
_exptl_oxdiff_crystal_face_indexfrac_k
_exptl_oxdiff_crystal_face_indexfrac_l
_exptl_oxdiff_crystal_face_x
_exptl_oxdiff_crystal_face_y
_exptl_oxdiff_crystal_face_z
-3.0062 -4.9948 -0.0024 0.1054 -0.3314 0.0044
-5.0004 -3.9964 -5.0045 0.3236 -0.4065 0.3651
0.0024 -1.0020 -5.0022 0.0199 -0.0329 0.3735
-1.0035 0.0033 5.0017 0.0313 -0.0553 -0.3740
0.0014 0.9994 0.0003 0.0240 0.0335 -0.0029
-1.0052 -4.9974 -2.0026 -0.0274 -0.2218 0.1595
-1.0067 -4.9963 -0.0019 -0.0449 -0.2221 0.0113
1.0011 0.9986 0.0006 -0.0511 0.0881 0.0005
4.9931 -4.0016 -0.0000 -0.4719 0.1393 0.0290
-4.9931 4.0016 0.0000 0.4719 -0.1393 -0.0290
-4.9908 4.0001 -3.0011 0.4982 -0.1389 0.1933
0.9928 -4.9979 -0.0014 -0.1953 -0.1128 0.0182
-2.0041 -4.9971 -3.0033 0.0565 -0.2763 0.2301
3.0100 4.9922 -4.9995 -0.0615 0.3320 0.3662
